data_7250101
loop_
_publ_author_name
'Vance, Susanna S. M.'
'Chatzisymeon, Efthalia'
'Morrison, Carole A.'
'Love, Jason B.'

_publ_section_title
;
 Recovering copper from e-waste: recyclable precipitation versus solvent
 extraction with carbon emission assessment
;
_journal_issue 14
_journal_name_full 'Green Chemistry'
_journal_page_first 3789
_journal_page_last 3804
_journal_paper_doi 10.1039/D4GC06466F
_journal_volume 27
_journal_year 2025
_chemical_formula_moiety 'C10 H12 N2 O4'
_chemical_formula_sum 'C10 H12 N2 O4'
_chemical_formula_weight 224.22
_space_group_crystal_system monoclinic
_space_group_IT_number 14
_space_group_name_Hall '-P 2yn'
_space_group_name_H-M_alt 'P 1 21/n 1'
_atom_sites_solution_hydrogens geom
_atom_sites_solution_primary dual
_audit_creation_date 2024-11-20
_audit_creation_method
;
Olex2 1.5
(compiled 2021.10.07 svn.r9718050b for OlexSys, GUI svn.r6410)
;
_audit_update_record
;
2024-11-20 deposited with the CCDC.	2025-03-07 downloaded from the CCDC.
;
_cell_angle_alpha 90
_cell_angle_beta 92.911(2)
_cell_angle_gamma 90
_cell_formula_units_Z 4
_cell_length_a 7.4675(3)
_cell_length_b 9.3690(4)
_cell_length_c 14.5222(6)
_cell_measurement_reflns_used 6432
_cell_measurement_temperature 100.00
_cell_measurement_theta_max 25.08
_cell_measurement_theta_min 2.59
_cell_volume 1014.71(7)
_computing_cell_refinement 'SAINT V8.40B (?, 2016)'
_computing_data_reduction 'SAINT V8.40B (?, 2016)'
_computing_molecular_graphics 'Olex2 1.5 (Dolomanov et al., 2009)'
_computing_publication_material 'Olex2 1.5 (Dolomanov et al., 2009)'
_computing_structure_refinement 'SHELXL 2018/3 (Sheldrick, 2015)'
_computing_structure_solution 'SHELXT 2018/2 (Sheldrick, 2018)'
_diffrn_ambient_temperature 100.00
_diffrn_measured_fraction_theta_full 1.000
_diffrn_measured_fraction_theta_max 0.990
_diffrn_measurement_device_type 'Bruker APEX-II CCD'
_diffrn_measurement_method '\f and \w scans'
_diffrn_radiation_type MoK\a
_diffrn_radiation_wavelength 0.71073
_diffrn_reflns_av_R_equivalents 0.0735
_diffrn_reflns_av_unetI/netI 0.0217
_diffrn_reflns_Laue_measured_fraction_full 1.000
_diffrn_reflns_Laue_measured_fraction_max 0.990
_diffrn_reflns_limit_h_max 8
_diffrn_reflns_limit_h_min -8
_diffrn_reflns_limit_k_max 11
_diffrn_reflns_limit_k_min -11
_diffrn_reflns_limit_l_max 17
_diffrn_reflns_limit_l_min -17
_diffrn_reflns_number 43046
_diffrn_reflns_point_group_measured_fraction_full 1.000
_diffrn_reflns_point_group_measured_fraction_max 0.990
_diffrn_reflns_theta_full 25.242
_diffrn_reflns_theta_max 25.424
_diffrn_reflns_theta_min 2.588
_diffrn_source_current 1.4
_diffrn_source_power 0.07
_diffrn_source_voltage 50.0
_diffrn_standards_number 0
_exptl_absorpt_coefficient_mu 0.115
_exptl_absorpt_correction_T_max 0.7452
_exptl_absorpt_correction_T_min 0.6767
_exptl_absorpt_correction_type multi-scan
_exptl_absorpt_process_details
;
SADABS-2016/2 (Bruker,2016/2) was used for absorption correction.
wR2(int) was 0.1106 before and 0.0671 after correction.
The Ratio of minimum to maximum transmission is 0.9081.
The \l/2 correction factor is Not present.
;
_exptl_crystal_colour colourless
_exptl_crystal_colour_primary colourless
_exptl_crystal_density_diffrn 1.468
_exptl_crystal_description plate
_exptl_crystal_F_000 472
_exptl_crystal_size_max 0.206
_exptl_crystal_size_mid 0.098
_exptl_crystal_size_min 0.012
_refine_diff_density_max 0.324
_refine_diff_density_min -0.283
_refine_diff_density_rms 0.064
_refine_ls_extinction_coef 0.011(4)
_refine_ls_extinction_expression Fc^*^=kFc[1+0.001xFc^2^\l^3^/sin(2\q)]^-1/4^
_refine_ls_extinction_method 'SHELXL-2018/3 (Sheldrick 2018)'
_refine_ls_goodness_of_fit_ref 1.068
_refine_ls_hydrogen_treatment constr
_refine_ls_matrix_type full
_refine_ls_number_parameters 152
_refine_ls_number_reflns 1858
_refine_ls_number_restraints 0
_refine_ls_restrained_S_all 1.068
_refine_ls_R_factor_all 0.0683
_refine_ls_R_factor_gt 0.0523
_refine_ls_shift/su_max 0.000
_refine_ls_shift/su_mean 0.000
_refine_ls_structure_factor_coef Fsqd
_refine_ls_weighting_details 'w=1/[\s^2^(Fo^2^)+(0.0980P)^2^+0.3204P] where P=(Fo^2^+2Fc^2^)/3'
_refine_ls_weighting_scheme calc
_refine_ls_wR_factor_gt 0.1391
_refine_ls_wR_factor_ref 0.1564
_reflns_Friedel_coverage 0.000
_reflns_number_gt 1424
_reflns_number_total 1858
_reflns_threshold_expression 'I > 2\s(I)'
_cod_data_source_file d4gc06466f2.cif
_cod_data_source_block mo_jl24032_0m
_cod_depositor_comments 'Adding full bibliography for 7250101.cif.'
_cod_database_code 7250101
_shelx_shelxl_version_number 2018/3
_shelx_space_group_comment
;
The symmetry employed for this shelxl refinement is uniquely defined
by the following loop, which should always be used as a source of
symmetry information in preference to the above space-group names.
They are only intended as comments.
;
_shelx_estimated_absorpt_t_max 0.999
_shelx_estimated_absorpt_t_min 0.977
_olex2_refinement_description
;
1. Fixed Uiso
 At 1.2 times of:
  All C(H) groups
 At 1.5 times of:
  All C(H,H,H) groups, All O(H) groups
2.a Aromatic/amide H refined with riding coordinates:
 C6(H6), C9(H9)
2.b Idealised Me refined as rotating group:
 C3(H3A,H3B,H3C), C4(H4A,H4B,H4C)
2.c Idealised tetrahedral OH refined as rotating group:
 O1(H1), O2(H2), O3(H3), O4(H4)
;
_olex2_submission_special_instructions 'No special instructions were received'

loop_
_space_group_symop_operation_xyz
'x, y, z'
'-x+1/2, y+1/2, -z+1/2'
'-x, -y, -z'
'x-1/2, -y-1/2, z-1/2'

loop_
_atom_site_label
_atom_site_type_symbol
_atom_site_fract_x
_atom_site_fract_y
_atom_site_fract_z
_atom_site_U_iso_or_equiv
_atom_site_adp_type
_atom_site_occupancy
_atom_site_site_symmetry_order
_atom_site_calc_flag
_atom_site_refinement_flags_posn
_atom_site_refinement_flags_adp
_atom_site_refinement_flags_occupancy
_atom_site_disorder_assembly
_atom_site_disorder_group
O1 O 0.7020(2) 0.58630(15) 0.27764(10) 0.0278(4) Uani 1 1 d . . . . .
H1 H 0.725649 0.672393 0.288893 0.042 Uiso 1 1 calc R U . . .
O2 O 0.5485(2) 0.16118(15) 0.42390(10) 0.0287(4) Uani 1 1 d . . . . .
H2 H 0.552674 0.120593 0.475537 0.043 Uiso 1 1 calc R U . . .
O3 O 0.8818(2) 0.93469(15) 0.38849(10) 0.0324(4) Uani 1 1 d . . . . .
H3 H 0.855024 0.981725 0.340503 0.049 Uiso 1 1 calc R U . . .
O4 O 0.5841(2) 0.06620(16) 0.67966(10) 0.0347(4) Uani 1 1 d . . . . .
H4 H 0.533489 -0.012594 0.669007 0.052 Uiso 1 1 calc R U . . .
N1 N 0.8215(2) 0.79413(17) 0.37698(12) 0.0265(4) Uani 1 1 d . . . . .
N2 N 0.5969(2) 0.14109(18) 0.59709(12) 0.0280(4) Uani 1 1 d . . . . .
C1 C 0.8317(3) 0.7193(2) 0.45152(14) 0.0243(5) Uani 1 1 d . . . . .
C2 C 0.6729(3) 0.2644(2) 0.60542(14) 0.0251(5) Uani 1 1 d . . . . .
C3 C 0.9005(3) 0.7782(2) 0.54276(14) 0.0292(5) Uani 1 1 d . . . . .
H3A H 0.969382 0.865360 0.532689 0.044 Uiso 1 1 calc R U . . .
H3B H 0.977892 0.707335 0.574516 0.044 Uiso 1 1 calc R U . . .
H3C H 0.799152 0.800365 0.580617 0.044 Uiso 1 1 calc R U . . .
C4 C 0.7455(3) 0.3235(2) 0.69562(14) 0.0303(5) Uani 1 1 d . . . . .
H4A H 0.674784 0.406934 0.712133 0.045 Uiso 1 1 calc R U . . .
H4B H 0.870869 0.351765 0.690114 0.045 Uiso 1 1 calc R U . . .
H4C H 0.738380 0.250484 0.743619 0.045 Uiso 1 1 calc R U . . .
C5 C 0.7638(2) 0.5718(2) 0.44357(14) 0.0228(5) Uani 1 1 d . . . . .
C6 C 0.7530(2) 0.4859(2) 0.52153(14) 0.0232(5) Uani 1 1 d . . . . .
H6 H 0.795751 0.523813 0.579206 0.028 Uiso 1 1 calc R U . . .
C7 C 0.6836(3) 0.3481(2) 0.52008(14) 0.0239(5) Uani 1 1 d . . . . .
C8 C 0.6209(3) 0.2936(2) 0.43269(14) 0.0243(5) Uani 1 1 d . . . . .
C9 C 0.6300(3) 0.3755(2) 0.35435(14) 0.0242(5) Uani 1 1 d . . . . .
H9 H 0.587356 0.337412 0.296684 0.029 Uiso 1 1 calc R U . . .
C10 C 0.7001(3) 0.5123(2) 0.35813(13) 0.0239(5) Uani 1 1 d . . . . .

loop_
_atom_site_aniso_label
_atom_site_aniso_U_11
_atom_site_aniso_U_22
_atom_site_aniso_U_33
_atom_site_aniso_U_23
_atom_site_aniso_U_13
_atom_site_aniso_U_12
O1 0.0315(9) 0.0247(8) 0.0272(8) 0.0003(6) 0.0010(6) -0.0042(6)
O2 0.0326(9) 0.0240(8) 0.0290(8) 0.0005(6) -0.0039(6) -0.0063(6)
O3 0.0405(9) 0.0225(8) 0.0337(9) 0.0019(6) -0.0034(7) -0.0068(6)
O4 0.0448(10) 0.0285(9) 0.0301(8) 0.0070(6) -0.0050(7) -0.0082(7)
N1 0.0249(10) 0.0225(9) 0.0320(10) -0.0021(7) 0.0009(7) -0.0035(7)
N2 0.0284(10) 0.0262(10) 0.0291(9) 0.0043(7) -0.0008(7) -0.0010(7)
C1 0.0171(10) 0.0255(11) 0.0306(11) -0.0016(8) 0.0024(8) 0.0004(8)
C2 0.0207(10) 0.0255(11) 0.0291(11) -0.0013(8) 0.0003(8) 0.0022(8)
C3 0.0298(11) 0.0276(11) 0.0300(11) -0.0015(8) -0.0011(9) -0.0034(8)
C4 0.0290(12) 0.0305(11) 0.0310(11) 0.0005(9) -0.0018(9) -0.0028(9)
C5 0.0146(10) 0.0263(11) 0.0274(11) -0.0012(8) 0.0001(7) 0.0003(7)
C6 0.0170(10) 0.0257(11) 0.0266(10) -0.0009(8) -0.0012(8) 0.0011(7)
C7 0.0161(10) 0.0262(11) 0.0292(11) -0.0011(8) 0.0012(8) 0.0014(8)
C8 0.0183(10) 0.0228(10) 0.0318(11) -0.0017(8) 0.0006(8) 0.0008(7)
C9 0.0185(10) 0.0276(11) 0.0262(11) -0.0034(8) -0.0010(8) -0.0003(8)
C10 0.0179(10) 0.0269(11) 0.0270(11) 0.0007(8) 0.0017(8) 0.0017(8)

loop_
_atom_type_symbol
_atom_type_description
_atom_type_scat_dispersion_real
_atom_type_scat_dispersion_imag
_atom_type_scat_source
C C 0.0033 0.0016 'International Tables Vol C Tables 4.2.6.8 and 6.1.1.4'
H H 0.0000 0.0000 'International Tables Vol C Tables 4.2.6.8 and 6.1.1.4'
N N 0.0061 0.0033 'International Tables Vol C Tables 4.2.6.8 and 6.1.1.4'
O O 0.0106 0.0060 'International Tables Vol C Tables 4.2.6.8 and 6.1.1.4'

loop_
_geom_angle_atom_site_label_1
_geom_angle_atom_site_label_2
_geom_angle_atom_site_label_3
_geom_angle
_geom_angle_site_symmetry_1
_geom_angle_site_symmetry_3
_geom_angle_publ_flag
C10 O1 H1 109.5 . . ?
C8 O2 H2 109.5 . . ?
N1 O3 H3 109.5 . . ?
N2 O4 H4 109.5 . . ?
C1 N1 O3 114.03(16) . . ?
C2 N2 O4 114.74(17) . . ?
N1 C1 C3 122.94(18) . . ?
N1 C1 C5 116.04(18) . . ?
C5 C1 C3 120.96(17) . . ?
N2 C2 C4 123.44(19) . . ?
N2 C2 C7 116.14(18) . . ?
C7 C2 C4 120.41(18) . . ?
C1 C3 H3A 109.5 . . ?
C1 C3 H3B 109.5 . . ?
C1 C3 H3C 109.5 . . ?
H3A C3 H3B 109.5 . . ?
H3A C3 H3C 109.5 . . ?
H3B C3 H3C 109.5 . . ?
C2 C4 H4A 109.5 . . ?
C2 C4 H4B 109.5 . . ?
C2 C4 H4C 109.5 . . ?
H4A C4 H4B 109.5 . . ?
H4A C4 H4C 109.5 . . ?
H4B C4 H4C 109.5 . . ?
C6 C5 C1 120.74(18) . . ?
C6 C5 C10 116.90(18) . . ?
C10 C5 C1 122.32(18) . . ?
C5 C6 H6 118.0 . . ?
C7 C6 C5 124.07(18) . . ?
C7 C6 H6 118.0 . . ?
C6 C7 C2 121.19(18) . . ?
C6 C7 C8 116.83(18) . . ?
C8 C7 C2 121.97(18) . . ?
O2 C8 C7 121.52(18) . . ?
O2 C8 C9 117.89(18) . . ?
C9 C8 C7 120.59(19) . . ?
C8 C9 H9 119.4 . . ?
C8 C9 C10 121.15(19) . . ?
C10 C9 H9 119.4 . . ?
O1 C10 C5 122.27(18) . . ?
O1 C10 C9 117.26(18) . . ?
C9 C10 C5 120.46(18) . . ?

loop_
_geom_bond_atom_site_label_1
_geom_bond_atom_site_label_2
_geom_bond_distance
_geom_bond_site_symmetry_2
_geom_bond_publ_flag
O1 H1 0.8400 . ?
O1 C10 1.360(2) . ?
O2 H2 0.8400 . ?
O2 C8 1.357(2) . ?
O3 H3 0.8400 . ?
O3 N1 1.399(2) . ?
O4 H4 0.8400 . ?
O4 N2 1.397(2) . ?
N1 C1 1.289(3) . ?
N2 C2 1.290(3) . ?
C1 C3 1.502(3) . ?
C1 C5 1.474(3) . ?
C2 C4 1.498(3) . ?
C2 C7 1.472(3) . ?
C3 H3A 0.9800 . ?
C3 H3B 0.9800 . ?
C3 H3C 0.9800 . ?
C4 H4A 0.9800 . ?
C4 H4B 0.9800 . ?
C4 H4C 0.9800 . ?
C5 C6 1.395(3) . ?
C5 C10 1.420(3) . ?
C6 H6 0.9500 . ?
C6 C7 1.391(3) . ?
C7 C8 1.425(3) . ?
C8 C9 1.376(3) . ?
C9 H9 0.9500 . ?
C9 C10 1.385(3) . ?

loop_
_geom_hbond_atom_site_label_D
_geom_hbond_atom_site_label_H
_geom_hbond_atom_site_label_A
_geom_hbond_distance_DH
_geom_hbond_distance_HA
_geom_hbond_distance_DA
_geom_hbond_angle_DHA
_geom_hbond_site_symmetry_A
_geom_hbond_publ_flag
O1 H1 N1 0.84 1.83 2.557(2) 143.6 . yes
O2 H2 N2 0.84 1.79 2.530(2) 146.0 . yes
O3 H3 O1 0.84 2.00 2.842(2) 177.0 2_655 yes
O4 H4 O2 0.84 2.01 2.762(2) 148.2 3_656 yes

loop_
_geom_torsion_atom_site_label_1
_geom_torsion_atom_site_label_2
_geom_torsion_atom_site_label_3
_geom_torsion_atom_site_label_4
_geom_torsion
_geom_torsion_site_symmetry_1
_geom_torsion_site_symmetry_2
_geom_torsion_site_symmetry_3
_geom_torsion_site_symmetry_4
_geom_torsion_publ_flag
O2 C8 C9 C10 179.21(17) . . . . ?
O3 N1 C1 C3 0.5(3) . . . . ?
O3 N1 C1 C5 177.94(15) . . . . ?
O4 N2 C2 C4 1.0(3) . . . . ?
O4 N2 C2 C7 -178.17(16) . . . . ?
N1 C1 C5 C6 -174.04(17) . . . . ?
N1 C1 C5 C10 3.4(3) . . . . ?
N2 C2 C7 C6 176.14(18) . . . . ?
N2 C2 C7 C8 -2.7(3) . . . . ?
C1 C5 C6 C7 177.19(18) . . . . ?
C1 C5 C10 O1 1.8(3) . . . . ?
C1 C5 C10 C9 -177.07(18) . . . . ?
C2 C7 C8 O2 -0.2(3) . . . . ?
C2 C7 C8 C9 178.88(18) . . . . ?
C3 C1 C5 C6 3.4(3) . . . . ?
C3 C1 C5 C10 -179.12(17) . . . . ?
C4 C2 C7 C6 -3.1(3) . . . . ?
C4 C2 C7 C8 178.10(18) . . . . ?
C5 C6 C7 C2 -178.72(18) . . . . ?
C5 C6 C7 C8 0.1(3) . . . . ?
C6 C5 C10 O1 179.31(17) . . . . ?
C6 C5 C10 C9 0.5(3) . . . . ?
C6 C7 C8 O2 -179.09(17) . . . . ?
C6 C7 C8 C9 0.0(3) . . . . ?
C7 C8 C9 C10 0.1(3) . . . . ?
C8 C9 C10 O1 -179.22(17) . . . . ?
C8 C9 C10 C5 -0.3(3) . . . . ?
C10 C5 C6 C7 -0.4(3) . . . . ?
